data_2216349
loop_
_publ_author_name
'Shi, Lei'
'Xiao, Zhu-Ping'
'Zhuang, Zhong'
'Zhong, Zhao-Zhao'
'Zhu, Hai-Liang'

_publ_section_title 4,4'-Dichloro-2,2'-[(1<i>E</i>,1'<i>E</i>)-propane-1,3-diylbis(nitrilomethylidyne)]diphenol
_journal_coeditor_code CF2172
_journal_issue 12
_journal_name_full 'Acta Crystallographica Section E'
_journal_page_first o4726
_journal_page_last o4726
_journal_paper_doi 10.1107/S1600536807057698
_journal_volume 63
_journal_year 2007
_chemical_formula_iupac 'C17 H16 Cl2 N2 O2'
_chemical_formula_moiety 'C17 H16 Cl2 N2 O2'
_chemical_formula_sum 'C17 H16 Cl2 N2 O2'
_chemical_formula_weight 351.22
_chemical_name_systematic
;
4,4'-Dichloro-2,2'-[(1E,1'E)-propane-1,3-diylbis(nitrilomethylidyne)]diphenol
;
_space_group_IT_number 14
_symmetry_cell_setting monoclinic
_symmetry_space_group_name_Hall '-P 2yn'
_symmetry_space_group_name_H-M 'P 1 21/n 1'
_atom_sites_solution_hydrogens geom
_atom_sites_solution_primary direct
_atom_sites_solution_secondary difmap
_audit_creation_method SHELXL-97
_cell_angle_alpha 90.00
_cell_angle_beta 96.06(3)
_cell_angle_gamma 90.00
_cell_formula_units_Z 4
_cell_length_a 11.2479(18)
_cell_length_b 8.9729(14)
_cell_length_c 17.007(2)
_cell_measurement_reflns_used 875
_cell_measurement_temperature 293(2)
_cell_measurement_theta_max 25.49
_cell_measurement_theta_min 2.56
_cell_volume 1706.9(4)
_computing_cell_refinement 'CAD-4 software (Enraf--Nonius, 1989)'
_computing_data_collection 'CAD-4 software (Enraf--Nonius, 1989)'
_computing_data_reduction 'XCAD4 (Harms & Wocadlo, 1995)'
_computing_molecular_graphics 'SHELXTL (Sheldrick, 1997b)'
_computing_publication_material 'SHELXL97 (Sheldrick, 1997a)'
_computing_structure_refinement 'SHELXL97 (Sheldrick, 1997a)'
_computing_structure_solution 'SHELXS97 (Sheldrick, 1997a)'
_diffrn_ambient_temperature 293(2)
_diffrn_measured_fraction_theta_full 0.984
_diffrn_measured_fraction_theta_max 0.984
_diffrn_measurement_device_type 'Enraf--Nonius CAD-4'
_diffrn_measurement_method \w/2\q
_diffrn_radiation_monochromator graphite
_diffrn_radiation_source 'fine-focus sealed tube'
_diffrn_radiation_type MoK\a
_diffrn_radiation_wavelength 0.71073
_diffrn_reflns_av_R_equivalents 0.0466
_diffrn_reflns_av_sigmaI/netI 0.0979
_diffrn_reflns_limit_h_max 13
_diffrn_reflns_limit_h_min 0
_diffrn_reflns_limit_k_max 11
_diffrn_reflns_limit_k_min 0
_diffrn_reflns_limit_l_max 20
_diffrn_reflns_limit_l_min -20
_diffrn_reflns_number 3462
_diffrn_reflns_theta_full 26.00
_diffrn_reflns_theta_max 26.00
_diffrn_reflns_theta_min 2.07
_diffrn_standards_decay_% 0
_diffrn_standards_interval_count 0
_diffrn_standards_interval_time 0
_diffrn_standards_number 0
_exptl_absorpt_coefficient_mu 0.390
_exptl_absorpt_correction_T_max 0.926
_exptl_absorpt_correction_T_min 0.892
_exptl_absorpt_correction_type psi-scan
_exptl_absorpt_process_details '(North <i>et al.</i>,  1968)'
_exptl_crystal_colour Yellow
_exptl_crystal_density_diffrn 1.367
_exptl_crystal_density_method 'not measured'
_exptl_crystal_description Block
_exptl_crystal_F_000 728
_exptl_crystal_size_max 0.30
_exptl_crystal_size_mid 0.30
_exptl_crystal_size_min 0.20
_refine_diff_density_max 0.178
_refine_diff_density_min -0.188
_refine_ls_extinction_method none
_refine_ls_goodness_of_fit_ref 1.001
_refine_ls_hydrogen_treatment constr
_refine_ls_matrix_type full
_refine_ls_number_parameters 208
_refine_ls_number_reflns 3292
_refine_ls_number_restraints 0
_refine_ls_restrained_S_all 1.001
_refine_ls_R_factor_all 0.1658
_refine_ls_R_factor_gt 0.0656
_refine_ls_shift/su_max 0.000
_refine_ls_shift/su_mean 0.000
_refine_ls_structure_factor_coef Fsqd
_refine_ls_weighting_details 'calc w=1/[\s^2^(Fo^2^)+(0.0575P)^2^] where P=(Fo^2^+2Fc^2^)/3'
_refine_ls_weighting_scheme calc
_refine_ls_wR_factor_gt 0.1249
_refine_ls_wR_factor_ref 0.1606
_reflns_number_gt 1461
_reflns_number_total 3292
_reflns_threshold_expression I>2\s(I)
_cod_data_source_file cf2172.cif
_cod_data_source_block I
_cod_original_cell_volume 1706.9(5)
_cod_original_sg_symbol_H-M 'P 21/n'
_cod_database_code 2216349
_cod_database_fobs_code 2216349

loop_
_symmetry_equiv_pos_as_xyz
'x, y, z'
'-x+1/2, y+1/2, -z+1/2'
'-x, -y, -z'
'x-1/2, -y-1/2, z-1/2'

loop_
_atom_site_type_symbol
_atom_site_label
_atom_site_fract_x
_atom_site_fract_y
_atom_site_fract_z
_atom_site_U_iso_or_equiv
_atom_site_adp_type
_atom_site_calc_flag
_atom_site_refinement_flags
_atom_site_occupancy
C C1 -0.1940(4) 0.6503(5) 0.0598(2) 0.0630(11) Uani d . 1
C C2 -0.1202(3) 0.5367(5) 0.0883(2) 0.0568(11) Uani d . 1
H H2C -0.1535 0.4460 0.1008 0.068 Uiso calc R 1
C C3 0.0033(3) 0.5538(4) 0.0990(2) 0.0486(10) Uani d . 1
C C4 0.0526(4) 0.6901(5) 0.0777(2) 0.0596(11) Uani d . 1
C C5 -0.0239(5) 0.8023(5) 0.0499(3) 0.0800(14) Uani d . 1
H H5A 0.0083 0.8933 0.0368 0.096 Uiso calc R 1
C C6 -0.1452(4) 0.7853(6) 0.0409(3) 0.0772(14) Uani d . 1
H H6A -0.1945 0.8638 0.0223 0.093 Uiso calc R 1
C C7 0.0794(3) 0.4329(5) 0.1287(2) 0.0575(11) Uani d . 1
H H7A 0.0437 0.3440 0.1417 0.069 Uiso calc R 1
C C8 0.2623(3) 0.3116(5) 0.1678(3) 0.0747(13) Uani d . 1
H H8A 0.2912 0.2592 0.1237 0.090 Uiso calc R 1
H H8B 0.2114 0.2440 0.1937 0.090 Uiso calc R 1
C C9 0.3670(3) 0.3572(5) 0.2256(3) 0.0724(13) Uani d . 1
H H9A 0.3378 0.4145 0.2680 0.087 Uiso calc R 1
H H9B 0.4054 0.2684 0.2487 0.087 Uiso calc R 1
C C10 0.4575(3) 0.4479(5) 0.1883(2) 0.0719(13) Uani d . 1
H H10A 0.4920 0.3882 0.1490 0.086 Uiso calc R 1
H H10B 0.4185 0.5333 0.1619 0.086 Uiso calc R 1
C C11 0.6566(3) 0.4489(5) 0.2474(2) 0.0622(11) Uani d . 1
H H11A 0.6722 0.3784 0.2097 0.075 Uiso calc R 1
C C12 0.7545(3) 0.4979(4) 0.3050(2) 0.0525(10) Uani d . 1
C C13 0.8677(3) 0.4405(5) 0.3036(2) 0.0615(11) Uani d . 1
H H13A 0.8822 0.3699 0.2657 0.074 Uiso calc R 1
C C14 0.9592(3) 0.4867(5) 0.3579(2) 0.0598(11) Uani d . 1
C C15 0.9377(4) 0.5900(5) 0.4151(2) 0.0642(12) Uani d . 1
H H15A 0.9999 0.6211 0.4519 0.077 Uiso calc R 1
C C16 0.8249(4) 0.6468(5) 0.4178(2) 0.0665(12) Uani d . 1
H H16A 0.8109 0.7161 0.4565 0.080 Uiso calc R 1
C C17 0.7320(4) 0.6016(4) 0.3635(2) 0.0563(11) Uani d . 1
Cl Cl1 -0.34717(10) 0.62447(17) 0.04676(8) 0.0977(5) Uani d . 1
Cl Cl2 1.10171(10) 0.41310(17) 0.35786(8) 0.0959(5) Uani d . 1
N N1 0.1924(3) 0.4413(4) 0.13828(18) 0.0587(9) Uani d . 1
N N2 0.5519(3) 0.4989(4) 0.24715(19) 0.0655(10) Uani d . 1
O O1 0.1711(3) 0.7112(4) 0.08454(17) 0.0866(10) Uani d . 1
H H1A 0.2049 0.6353 0.1019 0.104 Uiso calc R 1
O O2 0.6225(2) 0.6574(3) 0.36736(17) 0.0801(9) Uani d . 1
H H2A 0.5762 0.6218 0.3318 0.120 Uiso calc R 1

loop_
_atom_site_aniso_label
_atom_site_aniso_U_11
_atom_site_aniso_U_22
_atom_site_aniso_U_33
_atom_site_aniso_U_12
_atom_site_aniso_U_13
_atom_site_aniso_U_23
C1 0.070(3) 0.066(3) 0.053(3) 0.006(3) 0.007(2) 0.000(2)
C2 0.061(3) 0.054(3) 0.056(3) -0.004(2) 0.009(2) 0.007(2)
C3 0.060(2) 0.046(3) 0.040(2) -0.012(2) 0.0050(19) -0.0043(19)
C4 0.072(3) 0.053(3) 0.053(3) -0.015(3) 0.001(2) 0.002(2)
C5 0.114(4) 0.041(3) 0.082(3) -0.008(3) 0.000(3) 0.014(3)
C6 0.101(4) 0.060(3) 0.068(3) 0.020(3) -0.005(3) -0.003(3)
C7 0.059(3) 0.049(3) 0.065(3) -0.008(2) 0.006(2) 0.007(2)
C8 0.062(3) 0.068(3) 0.091(3) 0.003(3) -0.003(2) 0.002(3)
C9 0.060(3) 0.078(3) 0.077(3) 0.002(2) -0.001(2) 0.011(3)
C10 0.053(2) 0.090(4) 0.070(3) 0.003(3) -0.005(2) -0.002(3)
C11 0.059(3) 0.065(3) 0.063(3) 0.005(2) 0.007(2) -0.009(2)
C12 0.055(2) 0.051(3) 0.051(2) 0.003(2) 0.006(2) -0.002(2)
C13 0.055(2) 0.071(3) 0.058(3) 0.008(2) 0.005(2) -0.006(2)
C14 0.048(2) 0.072(3) 0.059(3) 0.006(2) 0.004(2) 0.009(2)
C15 0.065(3) 0.058(3) 0.066(3) -0.006(2) -0.010(2) 0.006(2)
C16 0.079(3) 0.046(3) 0.073(3) 0.004(2) -0.001(3) -0.009(2)
C17 0.064(3) 0.041(2) 0.064(3) 0.008(2) 0.008(2) 0.001(2)
Cl1 0.0711(8) 0.1190(12) 0.1029(10) 0.0248(8) 0.0086(7) 0.0233(9)
Cl2 0.0544(7) 0.1236(12) 0.1081(10) 0.0187(7) 0.0010(6) -0.0046(9)
N1 0.056(2) 0.056(2) 0.063(2) -0.0067(19) 0.0038(17) 0.0032(18)
N2 0.0503(19) 0.079(3) 0.065(2) 0.008(2) -0.0026(17) -0.004(2)
O1 0.079(2) 0.075(2) 0.104(2) -0.0294(18) -0.0005(18) 0.0175(19)
O2 0.0683(19) 0.068(2) 0.102(2) 0.0257(16) -0.0010(17) -0.0266(18)

loop_
_atom_type_symbol
_atom_type_description
_atom_type_scat_dispersion_real
_atom_type_scat_dispersion_imag
_atom_type_scat_source
C C 0.0033 0.0016 'International Tables Vol C Tables 4.2.6.8 and 6.1.1.4'
H H 0.0000 0.0000 'International Tables Vol C Tables 4.2.6.8 and 6.1.1.4'
N N 0.0061 0.0033 'International Tables Vol C Tables 4.2.6.8 and 6.1.1.4'
O O 0.0106 0.0060 'International Tables Vol C Tables 4.2.6.8 and 6.1.1.4'
Cl Cl 0.1484 0.1585 'International Tables Vol C Tables 4.2.6.8 and 6.1.1.4'

loop_
_geom_angle_atom_site_label_1
_geom_angle_atom_site_label_2
_geom_angle_atom_site_label_3
_geom_angle
C2 C1 C6 119.6(4)
C2 C1 Cl1 120.2(4)
C6 C1 Cl1 120.2(4)
C1 C2 C3 121.6(4)
C1 C2 H2C 119.2
C3 C2 H2C 119.2
C2 C3 C4 118.5(4)
C2 C3 C7 120.8(4)
C4 C3 C7 120.7(4)
O1 C4 C5 120.5(4)
O1 C4 C3 121.1(4)
C5 C4 C3 118.4(4)
C6 C5 C4 122.6(4)
C6 C5 H5A 118.7
C4 C5 H5A 118.7
C5 C6 C1 119.2(4)
C5 C6 H6A 120.4
C1 C6 H6A 120.4
N1 C7 C3 123.5(4)
N1 C7 H7A 118.3
C3 C7 H7A 118.3
N1 C8 C9 111.2(4)
N1 C8 H8A 109.4
C9 C8 H8A 109.4
N1 C8 H8B 109.4
C9 C8 H8B 109.4
H8A C8 H8B 108.0
C10 C9 C8 113.0(4)
C10 C9 H9A 109.0
C8 C9 H9A 109.0
C10 C9 H9B 109.0
C8 C9 H9B 109.0
H9A C9 H9B 107.8
N2 C10 C9 111.1(3)
N2 C10 H10A 109.4
C9 C10 H10A 109.4
N2 C10 H10B 109.4
C9 C10 H10B 109.4
H10A C10 H10B 108.0
N2 C11 C12 122.2(4)
N2 C11 H11A 118.9
C12 C11 H11A 118.9
C13 C12 C17 119.8(4)
C13 C12 C11 120.6(4)
C17 C12 C11 119.6(4)
C14 C13 C12 120.3(4)
C14 C13 H13A 119.8
C12 C13 H13A 119.8
C13 C14 C15 120.1(4)
C13 C14 Cl2 120.8(3)
C15 C14 Cl2 119.0(3)
C16 C15 C14 120.2(4)
C16 C15 H15A 119.9
C14 C15 H15A 119.9
C15 C16 C17 120.4(4)
C15 C16 H16A 119.8
C17 C16 H16A 119.8
O2 C17 C16 119.6(4)
O2 C17 C12 121.3(4)
C16 C17 C12 119.2(4)
C7 N1 C8 119.5(4)
C11 N2 C10 120.3(4)
C4 O1 H1A 109.5
C17 O2 H2A 109.5

loop_
_geom_bond_atom_site_label_1
_geom_bond_atom_site_label_2
_geom_bond_distance
C1 C2 1.371(5)
C1 C6 1.381(6)
C1 Cl1 1.729(4)
C2 C3 1.390(5)
C2 H2C 0.930
C3 C4 1.406(5)
C3 C7 1.440(5)
C4 O1 1.339(4)
C4 C5 1.375(6)
C5 C6 1.366(6)
C5 H5A 0.930
C6 H6A 0.930
C7 N1 1.267(4)
C7 H7A 0.930
C8 N1 1.463(5)
C8 C9 1.509(5)
C8 H8A 0.970
C8 H8B 0.970
C9 C10 1.495(5)
C9 H9A 0.970
C9 H9B 0.970
C10 N2 1.454(5)
C10 H10A 0.970
C10 H10B 0.970
C11 N2 1.260(4)
C11 C12 1.463(5)
C11 H11A 0.930
C12 C13 1.375(5)
C12 C17 1.405(5)
C13 C14 1.372(5)
C13 H13A 0.930
C14 C15 1.384(5)
C14 Cl2 1.734(4)
C15 C16 1.373(5)
C15 H15A 0.930
C16 C17 1.381(5)
C16 H16A 0.930
C17 O2 1.338(4)
O1 H1A 0.820
O2 H2A 0.820

loop_
_geom_hbond_atom_site_label_D
_geom_hbond_atom_site_label_H
_geom_hbond_atom_site_label_A
_geom_hbond_distance_DH
_geom_hbond_distance_HA
_geom_hbond_distance_DA
_geom_hbond_angle_DHA
_geom_hbond_publ_flag
O1 H1A N1 0.82 1.86 2.591(5) 148 yes
O2 H2A N2 0.82 1.81 2.548(4) 149 yes

loop_
_geom_torsion_atom_site_label_1
_geom_torsion_atom_site_label_2
_geom_torsion_atom_site_label_3
_geom_torsion_atom_site_label_4
_geom_torsion
C6 C1 C2 C3 0.1(6)
Cl1 C1 C2 C3 179.6(3)
C1 C2 C3 C4 -1.8(6)
C1 C2 C3 C7 -179.8(4)
C2 C3 C4 O1 -178.0(3)
C7 C3 C4 O1 0.0(6)
C2 C3 C4 C5 2.3(6)
C7 C3 C4 C5 -179.7(4)
O1 C4 C5 C6 179.1(4)
C3 C4 C5 C6 -1.2(7)
C4 C5 C6 C1 -0.4(7)
C2 C1 C6 C5 1.0(6)
Cl1 C1 C6 C5 -178.5(3)
C2 C3 C7 N1 178.7(4)
C4 C3 C7 N1 0.7(6)
N1 C8 C9 C10 -65.5(5)
C8 C9 C10 N2 175.6(4)
N2 C11 C12 C13 179.8(4)
N2 C11 C12 C17 1.5(6)
C17 C12 C13 C14 -1.6(6)
C11 C12 C13 C14 -179.9(4)
C12 C13 C14 C15 0.9(6)
C12 C13 C14 Cl2 179.0(3)
C13 C14 C15 C16 0.0(6)
Cl2 C14 C15 C16 -178.1(3)
C14 C15 C16 C17 -0.1(6)
C15 C16 C17 O2 179.6(4)
C15 C16 C17 C12 -0.6(6)
C13 C12 C17 O2 -178.7(4)
C11 C12 C17 O2 -0.4(6)
C13 C12 C17 C16 1.4(6)
C11 C12 C17 C16 179.8(4)
C3 C7 N1 C8 -179.1(3)
C9 C8 N1 C7 -140.4(4)
C12 C11 N2 C10 179.5(4)
C9 C10 N2 C11 111.9(5)

loop_
_cod_related_entry_id
_cod_related_entry_database
_cod_related_entry_code
1 ChemSpider 30655376
